data_4341614
loop_
_publ_author_name
'Fritsch, Nico'
'Wick, Christian R.'
'Waidmann, Thomas'
'Dral, Pavlo O.'
'Tucher, Johannes'
'Heinemann, Frank W.'
'Shubina, Tatyana E.'
'Clark, Timothy'
'Burzlaff, Nicolai'

_publ_section_title
;
 Multiply Bonded Metal(II) Acetate (Rhodium, Ruthenium, and Molybdenum)
 Complexes with the trans-1,2-Bis(N-methylimidazol-2-yl)ethylene Ligand.
;
_journal_name_full 'Inorganic chemistry'
_journal_page_first 141113134903008
_journal_paper_doi 10.1021/ic501435a
_journal_year 2014
_chemical_compound_source 'synthesis as described'
_chemical_formula_moiety 'C28 H36 Cr2 N8 O8'
_chemical_formula_sum 'C28 H36 Cr2 N8 O8'
_chemical_formula_weight 716.65
_chemical_name_systematic
;
 ?
;
_space_group_IT_number 61
_symmetry_cell_setting orthorhombic
_symmetry_Int_Tables_number 61
_symmetry_space_group_name_Hall '-P 2ac 2ab'
_symmetry_space_group_name_H-M 'P b c a'
_atom_sites_solution_hydrogens geom
_atom_sites_solution_primary direct
_atom_sites_solution_secondary difmap
_audit_creation_date 2014-04-10T18:02:22-00:00
_audit_creation_method 'WinGX routine CIF_UPDATE'
_cell_angle_alpha 90
_cell_angle_beta 90
_cell_angle_gamma 90
_cell_formula_units_Z 4
_cell_length_a 8.2265(6)
_cell_length_b 18.7004(13)
_cell_length_c 20.3297(14)
_cell_measurement_reflns_used 9636
_cell_measurement_temperature 100(2)
_cell_measurement_theta_max 28.7
_cell_measurement_theta_min 2.85
_cell_measurement_wavelength 0.71073
_cell_volume 3127.5(4)
_computing_cell_refinement 'EVALCCD (Duisenberg, 2003)'
_computing_data_collection 'COLLECT (Bruker-Nonius, 2002)'
_computing_data_reduction 'EVALCCD (Duisenberg, 2003)'
_computing_molecular_graphics 'Ortep-3 for Windows (Farrugia, 1997)'
_computing_publication_material 'WinGX publication routines (Farrugia, 1999)'
_computing_structure_refinement 'SHELXL-97 (Sheldrick, 1997)'
_computing_structure_solution 'SHELXS-86 (Sheldrick, 1986)'
_diffrn_ambient_temperature 100(2)
_diffrn_detector_area_resol_mean 9
_diffrn_measured_fraction_theta_full 0.999
_diffrn_measured_fraction_theta_max 0.999
_diffrn_measurement_device_type 'Bruker-Nonius KappaCCD'
_diffrn_radiation_monochromator graphite
_diffrn_radiation_probe x-ray
_diffrn_radiation_type MoK\a
_diffrn_radiation_wavelength 0.71073
_diffrn_reflns_av_R_equivalents 0.0319
_diffrn_reflns_av_unetI/netI 0.0198
_diffrn_reflns_limit_h_max 10
_diffrn_reflns_limit_h_min -11
_diffrn_reflns_limit_k_max 25
_diffrn_reflns_limit_k_min -25
_diffrn_reflns_limit_l_max 26
_diffrn_reflns_limit_l_min -27
_diffrn_reflns_number 27618
_diffrn_reflns_theta_full 28.72
_diffrn_reflns_theta_max 28.72
_diffrn_reflns_theta_min 2
_exptl_absorpt_coefficient_mu 0.757
_exptl_absorpt_correction_T_max 0.7458
_exptl_absorpt_correction_T_min 0.6416
_exptl_absorpt_correction_type multi-scan
_exptl_absorpt_process_details 'SADABS, Bruker-AXS, 2002'
_exptl_crystal_colour purple
_exptl_crystal_density_diffrn 1.522
_exptl_crystal_density_method 'not measured'
_exptl_crystal_description plate
_exptl_crystal_F_000 1488
_exptl_crystal_size_max 0.2
_exptl_crystal_size_mid 0.16
_exptl_crystal_size_min 0.03
_refine_diff_density_max 0.356
_refine_diff_density_min -0.404
_refine_diff_density_rms 0.059
_refine_ls_extinction_method none
_refine_ls_goodness_of_fit_ref 1.076
_refine_ls_hydrogen_treatment constr
_refine_ls_matrix_type full
_refine_ls_number_parameters 212
_refine_ls_number_reflns 4042
_refine_ls_number_restraints 0
_refine_ls_restrained_S_all 1.076
_refine_ls_R_factor_all 0.0383
_refine_ls_R_factor_gt 0.0296
_refine_ls_shift/su_max 0.001
_refine_ls_shift/su_mean 0
_refine_ls_structure_factor_coef Fsqd
_refine_ls_weighting_details 'calc w=1/[\s^2^(Fo^2^)+(0.0322P)^2^+2.4388P] where P=(Fo^2^+2Fc^2^)/3'
_refine_ls_weighting_scheme calc
_refine_ls_wR_factor_gt 0.0749
_refine_ls_wR_factor_ref 0.0802
_reflns_number_gt 3426
_reflns_number_total 4042
_reflns_threshold_expression >2sigma(I)
_cod_data_source_file ic501435a_si_002.cif
_cod_data_source_block compound5
_cod_database_code 4341614

loop_
_symmetry_equiv_pos_as_xyz
'x, y, z'
'-x+1/2, -y, z+1/2'
'x+1/2, -y+1/2, -z'
'-x, y+1/2, -z+1/2'
'-x, -y, -z'
'x-1/2, y, -z-1/2'
'-x-1/2, y-1/2, z'
'x, -y-1/2, z-1/2'

loop_
_atom_site_label
_atom_site_type_symbol
_atom_site_fract_x
_atom_site_fract_y
_atom_site_fract_z
_atom_site_U_iso_or_equiv
_atom_site_adp_type
_atom_site_occupancy
_atom_site_symmetry_multiplicity
_atom_site_calc_flag
_atom_site_refinement_flags
C1 C 1.12355(18) -0.12883(8) 0.49916(7) 0.0152(3) Uani 1 1 d .
C2 C 1.1813(2) -0.20513(8) 0.50093(7) 0.0212(3) Uani 1 1 d .
H2A H 1.1951 -0.2199 0.5458 0.032 Uiso 1 1 calc R
H2B H 1.2832 -0.2089 0.4782 0.032 Uiso 1 1 calc R
H2C H 1.1024 -0.2353 0.4799 0.032 Uiso 1 1 calc R
C3 C 1.28255(18) 0.05915(8) 0.52229(7) 0.0155(3) Uani 1 1 d .
C4 C 1.4423(2) 0.09515(9) 0.53620(8) 0.0229(3) Uani 1 1 d .
H4A H 1.5168 0.061 0.5545 0.034 Uiso 1 1 calc R
H4B H 1.4259 0.1334 0.5669 0.034 Uiso 1 1 calc R
H4C H 1.4863 0.114 0.496 0.034 Uiso 1 1 calc R
C11 C 0.97854(18) -0.05767(8) 0.71936(7) 0.0143(3) Uani 1 1 d .
C12 C 0.83153(19) 0.03647(8) 0.70195(7) 0.0175(3) Uani 1 1 d .
H12 H 0.7775 0.0735 0.6807 0.021 Uiso 1 1 calc R
C13 C 0.83006(19) 0.02494(8) 0.76825(7) 0.0169(3) Uani 1 1 d .
H13 H 0.7762 0.052 0.7998 0.02 Uiso 1 1 calc R
C14 C 0.9514(2) -0.06568(8) 0.84402(7) 0.0191(3) Uani 1 1 d .
H14A H 0.9232 -0.1155 0.8431 0.029 Uiso 1 1 calc R
H14B H 0.8852 -0.0415 0.8759 0.029 Uiso 1 1 calc R
H14C H 1.0639 -0.0606 0.8556 0.029 Uiso 1 1 calc R
C21 C 1.24750(19) -0.22426(8) 0.72736(7) 0.0173(3) Uani 1 1 d .
C22 C 1.3722(2) -0.30333(9) 0.66963(8) 0.0232(3) Uani 1 1 d .
H22 H 1.4098 -0.3294 0.6338 0.028 Uiso 1 1 calc R
C23 C 1.4099(2) -0.31741(9) 0.73360(8) 0.0228(3) Uani 1 1 d .
H23 H 1.4766 -0.3538 0.7491 0.027 Uiso 1 1 calc R
C24 C 1.3336(2) -0.26261(10) 0.84169(8) 0.0258(4) Uani 1 1 d .
H24A H 1.3323 -0.2133 0.8547 0.039 Uiso 1 1 calc R
H24B H 1.4306 -0.285 0.858 0.039 Uiso 1 1 calc R
H24C H 1.2401 -0.2865 0.8595 0.039 Uiso 1 1 calc R
C31 C 1.07874(18) -0.11949(8) 0.70608(7) 0.0159(3) Uani 1 1 d .
H31 H 1.096 -0.1297 0.6619 0.019 Uiso 1 1 calc R
C32 C 1.15006(19) -0.16398(8) 0.74880(8) 0.0172(3) Uani 1 1 d .
H32 H 1.1367 -0.156 0.7936 0.021 Uiso 1 1 calc R
Cr1 Cr 0.97401(3) -0.003930(12) 0.559265(11) 0.01212(7) Uani 1 1 d .
N11 N 0.92407(16) -0.01447(6) 0.67138(6) 0.0146(2) Uani 1 1 d .
N12 N 0.92356(16) -0.03437(7) 0.77898(6) 0.0150(2) Uani 1 1 d .
N21 N 1.27075(17) -0.24518(7) 0.66547(7) 0.0206(3) Uani 1 1 d .
N22 N 1.33026(17) -0.26733(7) 0.77028(6) 0.0193(3) Uani 1 1 d .
O1 O 1.07405(14) -0.10184(6) 0.55248(5) 0.0180(2) Uani 1 1 d .
O2 O 0.87579(13) 0.09578(6) 0.55532(5) 0.0158(2) Uani 1 1 d .
O3 O 1.19511(13) 0.04179(6) 0.57119(5) 0.0164(2) Uani 1 1 d .
O4 O 0.75563(13) -0.04775(6) 0.53687(5) 0.0178(2) Uani 1 1 d .

loop_
_atom_site_aniso_label
_atom_site_aniso_U_11
_atom_site_aniso_U_22
_atom_site_aniso_U_33
_atom_site_aniso_U_23
_atom_site_aniso_U_13
_atom_site_aniso_U_12
C1 0.0140(7) 0.0174(7) 0.0140(6) -0.0012(5) -0.0010(5) -0.0002(6)
C2 0.0308(9) 0.0171(7) 0.0158(7) 0.0010(5) 0.0016(6) 0.0044(7)
C3 0.0141(7) 0.0147(6) 0.0178(7) 0.0005(5) -0.0017(5) 0.0012(6)
C4 0.0170(7) 0.0264(8) 0.0254(8) -0.0001(6) -0.0021(6) -0.0059(6)
C11 0.0135(7) 0.0166(7) 0.0127(6) -0.0006(5) 0.0003(5) -0.0009(6)
C12 0.0179(7) 0.0174(7) 0.0170(7) -0.0004(5) 0.0012(6) 0.0020(6)
C13 0.0180(7) 0.0161(7) 0.0164(7) -0.0021(5) 0.0024(6) 0.0000(6)
C14 0.0231(8) 0.0224(7) 0.0119(6) 0.0006(5) 0.0014(6) 0.0024(6)
C21 0.0174(7) 0.0178(7) 0.0166(7) 0.0026(5) -0.0002(6) 0.0003(6)
C22 0.0233(8) 0.0211(8) 0.0252(8) -0.0026(6) 0.0045(6) 0.0014(7)
C23 0.0203(8) 0.0182(7) 0.0300(9) 0.0025(6) 0.0032(7) 0.0033(6)
C24 0.0279(9) 0.0310(9) 0.0186(8) 0.0076(6) 0.0000(7) 0.0044(7)
C31 0.0159(7) 0.0191(7) 0.0126(6) -0.0013(5) 0.0017(5) -0.0006(6)
C32 0.0180(7) 0.0189(7) 0.0148(6) -0.0002(6) 0.0017(5) 0.0011(6)
Cr1 0.01231(12) 0.01453(12) 0.00951(11) 0.00026(8) -0.00030(8) 0.00036(9)
N11 0.0148(6) 0.0158(6) 0.0131(6) 0.0003(4) 0.0002(5) 0.0000(5)
N12 0.0145(6) 0.0172(6) 0.0132(6) 0.0001(5) 0.0009(5) -0.0009(5)
N21 0.0219(7) 0.0210(6) 0.0189(6) -0.0017(5) 0.0019(5) 0.0027(6)
N22 0.0187(6) 0.0204(6) 0.0189(6) 0.0035(5) 0.0008(5) 0.0019(5)
O1 0.0247(6) 0.0173(5) 0.0122(5) 0.0005(4) 0.0010(4) 0.0045(4)
O2 0.0180(5) 0.0177(5) 0.0119(5) 0.0010(4) 0.0004(4) 0.0028(4)
O3 0.0142(5) 0.0215(5) 0.0136(5) -0.0004(4) -0.0015(4) -0.0008(4)
O4 0.0156(5) 0.0232(5) 0.0146(5) -0.0008(4) 0.0009(4) -0.0042(4)

loop_
_atom_type_symbol
_atom_type_description
_atom_type_scat_dispersion_real
_atom_type_scat_dispersion_imag
_atom_type_scat_source
C C 0.0033 0.0016 'International Tables Vol C Tables 4.2.6.8 and 6.1.1.4'
H H 0 0 'International Tables Vol C Tables 4.2.6.8 and 6.1.1.4'
Cr Cr 0.3209 0.6236 'International Tables Vol C Tables 4.2.6.8 and 6.1.1.4'
N N 0.0061 0.0033 'International Tables Vol C Tables 4.2.6.8 and 6.1.1.4'
O O 0.0106 0.006 'International Tables Vol C Tables 4.2.6.8 and 6.1.1.4'

loop_
_geom_angle_atom_site_label_1
_geom_angle_atom_site_label_2
_geom_angle_atom_site_label_3
_geom_angle
_geom_angle_site_symmetry_1
_geom_angle_site_symmetry_3
O1 C1 O2 123.78(14) . 5_756
O1 C1 C2 117.41(13) . .
O2 C1 C2 118.80(13) 5_756 .
O4 C3 O3 124.23(14) 5_756 .
O4 C3 C4 118.22(14) 5_756 .
O3 C3 C4 117.55(13) . .
N11 C11 N12 110.01(13) . .
N11 C11 C31 122.39(13) . .
N12 C11 C31 127.60(13) . .
C13 C12 N11 110.09(13) . .
C12 C13 N12 106.30(13) . .
N21 C21 N22 110.98(14) . .
N21 C21 C32 126.29(14) . .
N22 C21 C32 122.73(14) . .
C23 C22 N21 110.51(14) . .
C22 C23 N22 106.22(14) . .
C32 C31 C11 128.76(14) . .
C31 C32 C21 122.04(14) . .
O1 Cr1 O3 91.44(5) . .
O1 Cr1 O4 88.81(5) . .
O3 Cr1 O4 173.86(4) . .
O1 Cr1 O2 173.76(4) . .
O3 Cr1 O2 88.54(4) . .
O4 Cr1 O2 90.55(5) . .
O1 Cr1 N11 93.58(4) . .
O3 Cr1 N11 94.43(4) . .
O4 Cr1 N11 91.68(4) . .
O2 Cr1 N11 92.65(4) . .
O1 Cr1 Cr1 85.17(3) . 5_756
O3 Cr1 Cr1 86.31(3) . 5_756
O4 Cr1 Cr1 87.59(3) . 5_756
O2 Cr1 Cr1 88.60(3) . 5_756
N11 Cr1 Cr1 178.56(3) . 5_756
C11 N11 C12 105.92(12) . .
C11 N11 Cr1 134.75(10) . .
C12 N11 Cr1 118.99(10) . .
C11 N12 C13 107.67(12) . .
C11 N12 C14 128.49(13) . .
C13 N12 C14 123.82(12) . .
C21 N21 C22 105.17(13) . .
C23 N22 C21 107.12(14) . .
C23 N22 C24 125.30(14) . .
C21 N22 C24 127.58(14) . .
C1 O1 Cr1 123.67(9) . .
C1 O2 Cr1 118.65(9) 5_756 .
C3 O3 Cr1 121.56(9) . .
C3 O4 Cr1 120.23(10) 5_756 .

loop_
_geom_bond_atom_site_label_1
_geom_bond_atom_site_label_2
_geom_bond_distance
_geom_bond_site_symmetry_2
C1 O1 1.2631(17) .
C1 O2 1.2685(17) 5_756
C1 C2 1.504(2) .
C3 O4 1.2612(18) 5_756
C3 O3 1.2692(18) .
C3 C4 1.504(2) .
C11 N11 1.3434(19) .
C11 N12 1.3653(18) .
C11 C31 1.445(2) .
C12 C13 1.365(2) .
C12 N11 1.3687(19) .
C13 N12 1.367(2) .
C14 N12 1.4640(18) .
C21 N21 1.332(2) .
C21 N22 1.369(2) .
C21 C32 1.450(2) .
C22 C23 1.363(2) .
C22 N21 1.373(2) .
C23 N22 1.365(2) .
C24 N22 1.455(2) .
C31 C32 1.338(2) .
Cr1 O1 2.0121(11) .
Cr1 O3 2.0244(11) .
Cr1 O4 2.0264(11) .
Cr1 O2 2.0337(11) .
Cr1 N11 2.3243(12) .
Cr1 Cr1 2.4517(5) 5_756
O2 C1 1.2685(17) 5_756
O4 C3 1.2612(18) 5_756
